data_4320311
loop_
_publ_author_name
'Niewa, R.'
'Hochrein, O.'
'Schnelle, W.'
'Wagner, F.R.'
'Kniep, R.'

_publ_section_title
;
 Li~24~[MnN~3~]~3~N~2~ and Li~5~[(Li~1-x~Mn~x~)N]~3~, Two Intermediates in
 the Decomposition Path of Li~7~[MnN~4~] to Li~2~[(Li~1-x~Mn~x~)N]:
 An Experimental and Theoretical Study
;
_journal_coden_ASTM INOCAJ
_journal_issue 20
_journal_name_full 'Inorganic Chemistry'
_journal_page_first 5215
_journal_page_last 5222
_journal_paper_doi 10.1021/ic010412o
_journal_volume 40
_journal_year 2001
_chemical_formula_moiety Li5[(Li0.41Mn0.59)N]3
_chemical_formula_sum 'Li6.23 Mn1.77 N3'
_chemical_formula_weight 182.51
_space_group_IT_number 189
_symmetry_cell_setting hexagonal
_symmetry_space_group_name_Hall 'P -6 -2'
_symmetry_space_group_name_H-M 'P -6 2 m'
_atom_sites_solution_hydrogens none
_atom_sites_solution_primary direct
_atom_sites_solution_secondary difmap
_audit_creation_method SHELXL-97
_cell_angle_alpha 90.00
_cell_angle_beta 90.00
_cell_angle_gamma 120.00
_cell_formula_units_Z 1
_cell_length_a 6.3590(30)
_cell_length_b 6.3590(30)
_cell_length_c 3.8170(20)
_cell_measurement_temperature 293(2)
_cell_volume 133.67(11)
_computing_molecular_graphics 'Diamond 2.0f (Brandenburg, 1998) [6]'
_computing_publication_material 'SHELXL-97 (Sheldrick, 1997) [7]'
_computing_structure_refinement 'SHELXL-97 (Sheldrick, 1997)'
_computing_structure_solution 'SHELXS-97 (Sheldrick, 1990)'
_diffrn_ambient_temperature 293(2)
_diffrn_measured_fraction_theta_full 0.942
_diffrn_measured_fraction_theta_max 0.942
_diffrn_measurement_device_type 'MSC-Rigaku CCD'
_diffrn_measurement_method
;
  \F-scan 360\%
  60\%-\w-scan at \c = 90\%
  0.5\% steps with 40 s exposures
  detector distance: 35 mm
  2\Q offset: 10\%
;
_diffrn_radiation_monochromator graphite
_diffrn_radiation_source 'fine-focus sealed tube'
_diffrn_radiation_type MoK\a
_diffrn_radiation_wavelength 0.71073
_diffrn_reflns_av_R_equivalents 0.0385
_diffrn_reflns_av_sigmaI/netI 0.0241
_diffrn_reflns_limit_h_max 7
_diffrn_reflns_limit_h_min -6
_diffrn_reflns_limit_k_max 8
_diffrn_reflns_limit_k_min -7
_diffrn_reflns_limit_l_max 4
_diffrn_reflns_limit_l_min -4
_diffrn_reflns_number 1337
_diffrn_reflns_theta_full 27.54
_diffrn_reflns_theta_max 27.54
_diffrn_reflns_theta_min 3.70
_exptl_absorpt_coefficient_mu 6.830
_exptl_absorpt_correction_type semi-emperical
_exptl_crystal_colour black
_exptl_crystal_density_diffrn 3.001
_exptl_crystal_density_method 'not measured'
_exptl_crystal_description plate
_exptl_crystal_F_000 111
_exptl_crystal_size_max .1
_exptl_crystal_size_mid .1
_exptl_crystal_size_min .05
_refine_diff_density_max 0.701
_refine_diff_density_min -0.411
_refine_diff_density_rms 0.135
_refine_ls_abs_structure_details 'Flack H D (1983), Acta Cryst. A39, 876-881'
_refine_ls_abs_structure_Flack 0.1(6)
_refine_ls_extinction_method none
_refine_ls_goodness_of_fit_ref 1.310
_refine_ls_hydrogen_treatment none
_refine_ls_matrix_type full
_refine_ls_number_parameters 16
_refine_ls_number_reflns 128
_refine_ls_number_restraints 0
_refine_ls_restrained_S_all 1.310
_refine_ls_R_factor_all 0.0487
_refine_ls_R_factor_gt 0.0487
_refine_ls_shift/su_max 0.002
_refine_ls_shift/su_mean 0.001
_refine_ls_structure_factor_coef Fsqd
_refine_ls_weighting_details 'calc w=1/[\s^2^(Fo^2^)+(0.0159P)^2^+0.7032P] where P=(Fo^2^+2Fc^2^)/3'
_refine_ls_weighting_scheme calc
_refine_ls_wR_factor_gt 0.1008
_refine_ls_wR_factor_ref 0.1008
_reflns_number_gt 128
_reflns_number_total 128
_reflns_threshold_expression >2sigma(I)
_cod_data_source_file ic010412o_3.cif
_cod_data_source_block Li5[(Li1-xMnx)N]3(x=0.60)
_cod_original_cell_volume 133.7(1)
_cod_database_code 4320311

loop_
_symmetry_equiv_pos_as_xyz
'x, y, z'
'-y, x-y, z'
'-x+y, -x, z'
'x, y, -z'
'-y, x-y, -z'
'-x+y, -x, -z'
'y, x, -z'
'x-y, -y, -z'
'-x, -x+y, -z'
'y, x, z'
'x-y, -y, z'
'-x, -x+y, z'

loop_
_atom_site_label
_atom_site_type_symbol
_atom_site_fract_x
_atom_site_fract_y
_atom_site_fract_z
_atom_site_U_iso_or_equiv
_atom_site_adp_type
_atom_site_occupancy
_atom_site_symmetry_multiplicity
_atom_site_calc_flag
_atom_site_refinement_flags
_atom_site_disorder_assembly
_atom_site_disorder_group
Mn1 Mn 0.6389(3) 0.0000 0.0000 0.0239(7) Uani 0.593(12) 4 d SP . .
Li1 Li 0.6389(3) 0.0000 0.0000 0.0239(7) Uani 0.41 4 d SP . .
N1 N 0.6460(12) 0.0000 0.5000 0.024(2) Uani 1 4 d S . .
Li2 Li 0.271(6) 0.0000 0.5000 0.051(8) Uani 1 4 d S . .
Li3 Li 0.6667 0.3333 0.5000 0.028(8) Uani 1 6 d S . .

loop_
_atom_site_aniso_label
_atom_site_aniso_U_11
_atom_site_aniso_U_22
_atom_site_aniso_U_33
_atom_site_aniso_U_23
_atom_site_aniso_U_13
_atom_site_aniso_U_12
Mn1 0.0333(11) 0.0293(14) 0.0077(9) 0.000 0.000 0.0147(7)
Li1 0.0333(11) 0.0293(14) 0.0077(9) 0.000 0.000 0.0147(7)
N1 0.037(4) 0.011(4) 0.015(3) 0.000 0.000 0.0053(19)
Li2 0.078(16) 0.032(12) 0.030(13) 0.000 0.000 0.016(6)
Li3 0.016(8) 0.016(8) 0.05(2) 0.000 0.000 0.008(4)

loop_
_atom_type_symbol
_atom_type_description
_atom_type_scat_dispersion_real
_atom_type_scat_dispersion_imag
_atom_type_scat_source
Li Li -0.0003 0.0001 'International Tables Vol C Tables 4.2.6.8 and 6.1.1.4'
N N 0.0061 0.0033 'International Tables Vol C Tables 4.2.6.8 and 6.1.1.4'
Mn Mn 0.3368 0.7283 'International Tables Vol C Tables 4.2.6.8 and 6.1.1.4'

loop_
_geom_angle_atom_site_label_1
_geom_angle_atom_site_label_2
_geom_angle_atom_site_label_3
_geom_angle
_geom_angle_site_symmetry_1
_geom_angle_site_symmetry_3
_geom_angle_publ_flag
N1 Mn1 N1 177.3(5) . 1_554 ?
N1 Mn1 Li3 47.47(11) . . ?
N1 Mn1 Li3 133.71(11) 1_554 . ?
N1 Mn1 Li3 133.71(11) . 7_545 ?
N1 Mn1 Li3 47.47(11) 1_554 7_545 ?
Li3 Mn1 Li3 143.11(9) . 7_545 ?
N1 Mn1 Li3 133.71(11) . 1_554 ?
N1 Mn1 Li3 47.47(11) 1_554 1_554 ?
Li3 Mn1 Li3 86.27(3) . 1_554 ?
Li3 Mn1 Li3 82.24(3) 7_545 1_554 ?
N1 Mn1 Li3 47.47(11) . 7_546 ?
N1 Mn1 Li3 133.71(11) 1_554 7_546 ?
Li3 Mn1 Li3 82.24(3) . 7_546 ?
Li3 Mn1 Li3 86.27(3) 7_545 7_546 ?
Li3 Mn1 Li3 143.11(9) 1_554 7_546 ?
N1 Mn1 Li2 46.4(2) . 2_655 ?
N1 Mn1 Li2 131.7(2) 1_554 2_655 ?
Li3 Mn1 Li2 49.5(6) . 2_655 ?
Li3 Mn1 Li2 166.6(7) 7_545 2_655 ?
Li3 Mn1 Li2 106.1(6) 1_554 2_655 ?
Li3 Mn1 Li2 92.6(3) 7_546 2_655 ?
N1 Mn1 Li2 131.7(2) . 3_654 ?
N1 Mn1 Li2 46.4(2) 1_554 3_654 ?
Li3 Mn1 Li2 166.6(7) . 3_654 ?
Li3 Mn1 Li2 49.5(6) 7_545 3_654 ?
Li3 Mn1 Li2 92.6(3) 1_554 3_654 ?
Li3 Mn1 Li2 106.1(6) 7_546 3_654 ?
Li2 Mn1 Li2 118.6(11) 2_655 3_654 ?
N1 Mn1 Li2 46.4(2) . 3_655 ?
N1 Mn1 Li2 131.7(2) 1_554 3_655 ?
Li3 Mn1 Li2 92.6(3) . 3_655 ?
Li3 Mn1 Li2 106.1(6) 7_545 3_655 ?
Li3 Mn1 Li2 166.6(7) 1_554 3_655 ?
Li3 Mn1 Li2 49.5(6) 7_546 3_655 ?
Li2 Mn1 Li2 63.9(14) 2_655 3_655 ?
Li2 Mn1 Li2 85.4(3) 3_654 3_655 ?
N1 Mn1 Li2 131.7(2) . 2_654 ?
N1 Mn1 Li2 46.4(2) 1_554 2_654 ?
Li3 Mn1 Li2 106.1(6) . 2_654 ?
Li3 Mn1 Li2 92.6(3) 7_545 2_654 ?
Li3 Mn1 Li2 49.5(6) 1_554 2_654 ?
Li3 Mn1 Li2 166.6(7) 7_546 2_654 ?
Li2 Mn1 Li2 85.4(3) 2_655 2_654 ?
Li2 Mn1 Li2 63.9(14) 3_654 2_654 ?
Li2 Mn1 Li2 118.6(11) 3_655 2_654 ?
N1 Mn1 Li2 130.5(6) . 1_554 ?
N1 Mn1 Li2 52.2(5) 1_554 1_554 ?
Li3 Mn1 Li2 100.8(3) . 1_554 ?
Li3 Mn1 Li2 47.4(2) 7_545 1_554 ?
Li3 Mn1 Li2 47.4(2) 1_554 1_554 ?
Li3 Mn1 Li2 100.8(3) 7_546 1_554 ?
Li2 Mn1 Li2 145.5(6) 2_655 1_554 ?
Li2 Mn1 Li2 88.1(7) 3_654 1_554 ?
Li2 Mn1 Li2 145.5(6) 3_655 1_554 ?
Li2 Mn1 Li2 88.1(7) 2_654 1_554 ?
N1 Mn1 Li2 52.2(5) . . ?
N1 Mn1 Li2 130.5(6) 1_554 . ?
Li3 Mn1 Li2 47.4(2) . . ?
Li3 Mn1 Li2 100.8(3) 7_545 . ?
Li3 Mn1 Li2 100.8(3) 1_554 . ?
Li3 Mn1 Li2 47.4(2) 7_546 . ?
Li2 Mn1 Li2 88.1(7) 2_655 . ?
Li2 Mn1 Li2 145.5(6) 3_654 . ?
Li2 Mn1 Li2 88.1(7) 3_655 . ?
Li2 Mn1 Li2 145.5(6) 2_654 . ?
Li2 Mn1 Li2 78.3(9) 1_554 . ?
Mn1 N1 Li1 177.3(5) . 1_556 ?
Mn1 N1 Mn1 177.3(5) . 1_556 ?
Li1 N1 Mn1 0.00(13) 1_556 1_556 ?
Mn1 N1 Li2 90.93(17) . 2_655 ?
Li1 N1 Li2 90.93(17) 1_556 2_655 ?
Mn1 N1 Li2 90.93(17) 1_556 2_655 ?
Mn1 N1 Li2 90.93(17) . 3_655 ?
Li1 N1 Li2 90.93(17) 1_556 3_655 ?
Mn1 N1 Li2 90.93(17) 1_556 3_655 ?
Li2 N1 Li2 94(2) 2_655 3_655 ?
Mn1 N1 Li3 89.39(12) . . ?
Li1 N1 Li3 89.39(12) 1_556 . ?
Mn1 N1 Li3 89.39(12) 1_556 . ?
Li2 N1 Li3 69.9(10) 2_655 . ?
Li2 N1 Li3 163.8(11) 3_655 . ?
Mn1 N1 Li3 89.39(12) . 7_546 ?
Li1 N1 Li3 89.39(12) 1_556 7_546 ?
Mn1 N1 Li3 89.39(12) 1_556 7_546 ?
Li2 N1 Li3 163.8(11) 2_655 7_546 ?
Li2 N1 Li3 69.9(10) 3_655 7_546 ?
Li3 N1 Li3 126.3(4) . 7_546 ?
Mn1 N1 Li2 88.6(3) . . ?
Li1 N1 Li2 88.6(3) 1_556 . ?
Mn1 N1 Li2 88.6(3) 1_556 . ?
Li2 N1 Li2 133.0(10) 2_655 . ?
Li2 N1 Li2 133.0(10) 3_655 . ?
Li3 N1 Li2 63.17(19) . . ?
Li3 N1 Li2 63.17(19) 7_546 . ?
N1 Li2 N1 146(2) 2_545 3_665 ?
N1 Li2 Li3 55.4(3) 2_545 7_546 ?
N1 Li2 Li3 158.5(18) 3_665 7_546 ?
N1 Li2 Li3 158.5(18) 2_545 . ?
N1 Li2 Li3 55.4(3) 3_665 . ?
Li3 Li2 Li3 103.0(14) 7_546 . ?
N1 Li2 N1 107.0(10) 2_545 . ?
N1 Li2 N1 107.0(10) 3_665 . ?
Li3 Li2 N1 51.5(7) 7_546 . ?
Li3 Li2 N1 51.5(7) . . ?
N1 Li2 Li1 42.69(15) 2_545 2_545 ?
N1 Li2 Li1 128.1(9) 3_665 2_545 ?
Li3 Li2 Li1 64.75(13) 7_546 2_545 ?
Li3 Li2 Li1 132.8(8) . 2_545 ?
N1 Li2 Li1 101.7(7) . 2_545 ?
N1 Li2 Mn1 42.69(15) 2_545 2_545 ?
N1 Li2 Mn1 128.1(9) 3_665 2_545 ?
Li3 Li2 Mn1 64.75(13) 7_546 2_545 ?
Li3 Li2 Mn1 132.8(8) . 2_545 ?
N1 Li2 Mn1 101.7(7) . 2_545 ?
Li1 Li2 Mn1 0.00(8) 2_545 2_545 ?
N1 Li2 Li1 128.1(9) 2_545 3_666 ?
N1 Li2 Li1 42.69(15) 3_665 3_666 ?
Li3 Li2 Li1 132.8(8) 7_546 3_666 ?
Li3 Li2 Li1 64.75(13) . 3_666 ?
N1 Li2 Li1 101.7(7) . 3_666 ?
Li1 Li2 Li1 156.6(15) 2_545 3_666 ?
Mn1 Li2 Li1 156.6(15) 2_545 3_666 ?
N1 Li2 Mn1 128.1(9) 2_545 3_666 ?
N1 Li2 Mn1 42.69(15) 3_665 3_666 ?
Li3 Li2 Mn1 132.8(8) 7_546 3_666 ?
Li3 Li2 Mn1 64.75(13) . 3_666 ?
N1 Li2 Mn1 101.7(7) . 3_666 ?
Li1 Li2 Mn1 156.6(15) 2_545 3_666 ?
Mn1 Li2 Mn1 156.6(15) 2_545 3_666 ?
Li1 Li2 Mn1 0.00(9) 3_666 3_666 ?
N1 Li2 Li1 42.69(15) 2_545 2_546 ?
N1 Li2 Li1 128.1(9) 3_665 2_546 ?
Li3 Li2 Li1 64.75(13) 7_546 2_546 ?
Li3 Li2 Li1 132.8(8) . 2_546 ?
N1 Li2 Li1 101.7(7) . 2_546 ?
Li1 Li2 Li1 85.4(3) 2_545 2_546 ?
Mn1 Li2 Li1 85.4(3) 2_545 2_546 ?
Li1 Li2 Li1 89.9(3) 3_666 2_546 ?
Mn1 Li2 Li1 89.9(3) 3_666 2_546 ?
N1 Li2 Mn1 42.69(15) 2_545 2_546 ?
N1 Li2 Mn1 128.1(9) 3_665 2_546 ?
Li3 Li2 Mn1 64.75(13) 7_546 2_546 ?
Li3 Li2 Mn1 132.8(8) . 2_546 ?
N1 Li2 Mn1 101.7(7) . 2_546 ?
Li1 Li2 Mn1 85.4(3) 2_545 2_546 ?
Mn1 Li2 Mn1 85.4(3) 2_545 2_546 ?
Li1 Li2 Mn1 89.9(3) 3_666 2_546 ?
Mn1 Li2 Mn1 89.9(3) 3_666 2_546 ?
Li1 Li2 Mn1 0.00(8) 2_546 2_546 ?
N1 Li2 Mn1 128.1(9) 2_545 3_665 ?
N1 Li2 Mn1 42.69(15) 3_665 3_665 ?
Li3 Li2 Mn1 132.8(8) 7_546 3_665 ?
Li3 Li2 Mn1 64.75(13) . 3_665 ?
N1 Li2 Mn1 101.7(7) . 3_665 ?
Li1 Li2 Mn1 89.9(3) 2_545 3_665 ?
Mn1 Li2 Mn1 89.9(3) 2_545 3_665 ?
Li1 Li2 Mn1 85.4(3) 3_666 3_665 ?
Mn1 Li2 Mn1 85.4(3) 3_666 3_665 ?
Li1 Li2 Mn1 156.6(15) 2_546 3_665 ?
Mn1 Li2 Mn1 156.6(15) 2_546 3_665 ?
N1 Li3 N1 120.0 . 2_655 ?
N1 Li3 N1 120.000(2) . 3_665 ?
N1 Li3 N1 120.000(1) 2_655 3_665 ?
N1 Li3 Li2 54.7(7) . 2_655 ?
N1 Li3 Li2 65.3(7) 2_655 2_655 ?
N1 Li3 Li2 174.7(7) 3_665 2_655 ?
N1 Li3 Li2 65.3(7) . . ?
N1 Li3 Li2 174.7(7) 2_655 . ?
N1 Li3 Li2 54.7(7) 3_665 . ?
Li2 Li3 Li2 120.0 2_655 . ?
N1 Li3 Li2 174.7(7) . 3_665 ?
N1 Li3 Li2 54.7(7) 2_655 3_665 ?
N1 Li3 Li2 65.3(7) 3_665 3_665 ?
Li2 Li3 Li2 120.000(1) 2_655 3_665 ?
Li2 Li3 Li2 120.000(1) . 3_665 ?
N1 Li3 Mn1 43.146(18) . . ?
N1 Li3 Mn1 112.17(14) 2_655 . ?
N1 Li3 Mn1 110.63(15) 3_665 . ?
Li2 Li3 Mn1 65.8(5) 2_655 . ?
Li2 Li3 Mn1 71.5(5) . . ?
Li2 Li3 Mn1 136.70(6) 3_665 . ?
N1 Li3 Mn1 110.63(15) . 2_656 ?
N1 Li3 Mn1 43.146(18) 2_655 2_656 ?
N1 Li3 Mn1 112.17(14) 3_665 2_656 ?
Li2 Li3 Mn1 71.5(5) 2_655 2_656 ?
Li2 Li3 Mn1 136.70(6) . 2_656 ?
Li2 Li3 Mn1 65.8(5) 3_665 2_656 ?
Mn1 Li3 Mn1 137.200(12) . 2_656 ?
N1 Li3 Li1 110.63(15) . 2_656 ?
N1 Li3 Li1 43.146(18) 2_655 2_656 ?
N1 Li3 Li1 112.17(14) 3_665 2_656 ?
Li2 Li3 Li1 71.5(5) 2_655 2_656 ?
Li2 Li3 Li1 136.70(6) . 2_656 ?
Li2 Li3 Li1 65.8(5) 3_665 2_656 ?
Mn1 Li3 Li1 137.200(12) . 2_656 ?
Mn1 Li3 Li1 0.0 2_656 2_656 ?
N1 Li3 Mn1 43.146(18) . 1_556 ?
N1 Li3 Mn1 112.17(14) 2_655 1_556 ?
N1 Li3 Mn1 110.63(15) 3_665 1_556 ?
Li2 Li3 Mn1 65.8(5) 2_655 1_556 ?
Li2 Li3 Mn1 71.5(5) . 1_556 ?
Li2 Li3 Mn1 136.70(6) 3_665 1_556 ?
Mn1 Li3 Mn1 86.27(3) . 1_556 ?
Mn1 Li3 Mn1 78.39(2) 2_656 1_556 ?
Li1 Li3 Mn1 78.39(2) 2_656 1_556 ?
N1 Li3 Li1 43.146(18) . 1_556 ?
N1 Li3 Li1 112.17(14) 2_655 1_556 ?
N1 Li3 Li1 110.63(15) 3_665 1_556 ?
Li2 Li3 Li1 65.8(5) 2_655 1_556 ?
Li2 Li3 Li1 71.5(5) . 1_556 ?
Li2 Li3 Li1 136.70(6) 3_665 1_556 ?
Mn1 Li3 Li1 86.27(3) . 1_556 ?
Mn1 Li3 Li1 78.39(2) 2_656 1_556 ?
Li1 Li3 Li1 78.39(2) 2_656 1_556 ?
Mn1 Li3 Li1 0.0 1_556 1_556 ?

loop_
_geom_bond_atom_site_label_1
_geom_bond_atom_site_label_2
_geom_bond_distance
_geom_bond_site_symmetry_2
_geom_bond_publ_flag
Mn1 N1 1.9090(5) . ?
Mn1 N1 1.9090(5) 1_554 ?
Mn1 Li3 2.7914(8) . ?
Mn1 Li3 2.7914(8) 7_545 ?
Mn1 Li3 2.7914(8) 1_554 ?
Mn1 Li3 2.7914(8) 7_546 ?
Mn1 Li2 2.815(8) 2_655 ?
Mn1 Li2 2.815(8) 3_654 ?
Mn1 Li2 2.815(8) 3_655 ?
Mn1 Li2 2.815(8) 2_654 ?
Mn1 Li2 3.02(3) 1_554 ?
Mn1 Li2 3.02(3) . ?
N1 Li1 1.9090(5) 1_556 ?
N1 Mn1 1.9090(5) 1_556 ?
N1 Li2 2.038(12) 2_655 ?
N1 Li2 2.038(12) 3_655 ?
N1 Li3 2.057(4) . ?
N1 Li3 2.057(4) 7_546 ?
N1 Li2 2.39(4) . ?
Li2 N1 2.038(12) 2_545 ?
Li2 N1 2.038(12) 3_665 ?
Li2 Li3 2.35(2) 7_546 ?
Li2 Li3 2.35(2) . ?
Li2 Li1 2.815(8) 2_545 ?
Li2 Mn1 2.815(8) 2_545 ?
Li2 Li1 2.815(8) 3_666 ?
Li2 Mn1 2.815(8) 3_666 ?
Li2 Li1 2.815(8) 2_546 ?
Li2 Mn1 2.815(8) 2_546 ?
Li2 Mn1 2.815(8) 3_665 ?
Li3 N1 2.057(4) 2_655 ?
Li3 N1 2.057(4) 3_665 ?
Li3 Li2 2.35(2) 2_655 ?
Li3 Li2 2.35(2) 3_665 ?
Li3 Mn1 2.7914(8) 2_656 ?
Li3 Li1 2.7914(8) 2_656 ?
Li3 Mn1 2.7914(8) 1_556 ?
Li3 Li1 2.7914(8) 1_556 ?
